data_1510541
loop_
_publ_author_name
'Iandelli, A.'
'Palenzona, A.'

_publ_section_title
;
 The yttrium-gold system
;
_journal_name_full 'Journal of the Less-Common Metals'
_journal_page_first 221
_journal_page_last 227
_journal_paper_doi 10.1016/0022-5088(69)90160-X
_journal_volume 18
_journal_year 1969
_chemical_formula_sum 'Au4 Yb'
_space_group_IT_number 87
_symmetry_space_group_name_Hall '-I 4'
_symmetry_space_group_name_H-M 'I 4/m'
_cell_angle_alpha 90
_cell_angle_beta 90
_cell_angle_gamma 90
_cell_formula_units_Z 2
_cell_length_a 6.628
_cell_length_b 6.628
_cell_length_c 4.128
_cell_volume 181.345
_citation_journal_id_ASTM JCOMAH
_cod_data_source_file gold_644.cif
_cod_data_source_block Au4Yb1
_cod_original_cell_volume 181.3446
_cod_original_formula_sum 'Au4 Yb1'
_cod_database_code 1510541

loop_
_symmetry_equiv_pos_as_xyz
x,y,z
-y,x,z
-x,-y,z
y,-x,z
-x,-y,-z
y,-x,-z
x,y,-z
-y,x,-z
x+1/2,y+1/2,z+1/2
-y+1/2,x+1/2,z+1/2
-x+1/2,-y+1/2,z+1/2
y+1/2,-x+1/2,z+1/2
-x+1/2,-y+1/2,-z+1/2
y+1/2,-x+1/2,-z+1/2
x+1/2,y+1/2,-z+1/2
-y+1/2,x+1/2,-z+1/2

loop_
_atom_site_label
_atom_site_type_symbol
_atom_site_fract_x
_atom_site_fract_y
_atom_site_fract_z
_atom_site_occupancy
_atom_site_U_iso_or_equiv
Yb1 Yb 0 0 0 1 0.0
Au1 Au 0.2 0.4 0 1 0.0
